data_1512032
loop_
_publ_author_name
'Li, Qi'
'Li, Guang'
'Ma, Shaobo'
'Feng, Pengju'
'Shi, Yian'

_publ_section_title
;
 An approach to the skeleton of aspidophylline a.
;
_journal_issue 11
_journal_name_full 'Organic letters'
_journal_page_first 2601
_journal_page_last 2603
_journal_paper_doi 10.1021/ol4007713
_journal_volume 15
_journal_year 2013
_chemical_formula_moiety 'C17 H18 N4 O3'
_chemical_formula_sum 'C17 H18 N4 O3'
_chemical_formula_weight 326.35
_chemical_name_systematic
; 
 ? 
;
_space_group_IT_number 2
_symmetry_cell_setting triclinic
_symmetry_space_group_name_Hall '-P 1'
_symmetry_space_group_name_H-M 'P -1'
_atom_sites_solution_hydrogens geom
_atom_sites_solution_primary direct
_atom_sites_solution_secondary difmap
_audit_creation_method SHELXL-97
_cell_angle_alpha 95.38(3)
_cell_angle_beta 96.01(3)
_cell_angle_gamma 107.25(3)
_cell_formula_units_Z 2
_cell_length_a 6.8452(14)
_cell_length_b 8.3203(17)
_cell_length_c 14.503(3)
_cell_measurement_reflns_used 2971
_cell_measurement_temperature 173(2)
_cell_measurement_theta_max 27.4658
_cell_measurement_theta_min 1.4242
_cell_volume 777.7(3)
_computing_cell_refinement 'CrystalClear (Rigaku Inc., 2008)'
_computing_data_collection 'CrystalClear (Rigaku Inc., 2008)'
_computing_data_reduction 'CrystalClear (Rigaku Inc., 2008)'
_computing_molecular_graphics
;
 Mercury: visualization and analysis of crystal structures, C. F. Macrae,
 P. R. Edgington, P. McCabe, E. Pidcock, G. P. Shields, R. Taylor,
 M. Towler and J. van de Streek, J. Appl. Cryst., 39, 453-457, 2006.
;
_computing_publication_material 'SHELX-97 (Sheldrick, 2008)'
_computing_structure_refinement 'SHELX-97 (Sheldrick, 2008)'
_computing_structure_solution 'SHELX-97 (Sheldrick, 2008)'
_diffrn_ambient_temperature 173(2)
_diffrn_detector_area_resol_mean 28.5714
_diffrn_measured_fraction_theta_full 0.996
_diffrn_measured_fraction_theta_max 0.996
_diffrn_measurement_device_type 'MM007HF + CCD (Saturn724+)'
_diffrn_measurement_method '\w scans at fixed \c = 45\%'
_diffrn_radiation_monochromator Confocal
_diffrn_radiation_source 'Rotating Anode'
_diffrn_radiation_type MoK\a
_diffrn_radiation_wavelength 0.71073
_diffrn_reflns_av_R_equivalents 0.0447
_diffrn_reflns_av_sigmaI/netI 0.0356
_diffrn_reflns_limit_h_max 8
_diffrn_reflns_limit_h_min -8
_diffrn_reflns_limit_k_max 10
_diffrn_reflns_limit_k_min -10
_diffrn_reflns_limit_l_max 18
_diffrn_reflns_limit_l_min -18
_diffrn_reflns_number 10387
_diffrn_reflns_theta_full 27.47
_diffrn_reflns_theta_max 27.47
_diffrn_reflns_theta_min 2.59
_exptl_absorpt_coefficient_mu 0.098
_exptl_absorpt_correction_T_max 1.0000
_exptl_absorpt_correction_T_min 0.7308
_exptl_absorpt_correction_type multi-scan
_exptl_absorpt_process_details 'CrystalClear (Rigaku Inc., 2008)'
_exptl_crystal_colour Colorless
_exptl_crystal_density_diffrn 1.394
_exptl_crystal_density_method 'not measured'
_exptl_crystal_description block
_exptl_crystal_F_000 344
_exptl_crystal_size_max 0.37
_exptl_crystal_size_mid 0.31
_exptl_crystal_size_min 0.22
_refine_diff_density_max 0.313
_refine_diff_density_min -0.182
_refine_diff_density_rms 0.043
_refine_ls_extinction_method none
_refine_ls_goodness_of_fit_ref 1.076
_refine_ls_hydrogen_treatment constr
_refine_ls_matrix_type full
_refine_ls_number_parameters 218
_refine_ls_number_reflns 3540
_refine_ls_number_restraints 0
_refine_ls_restrained_S_all 1.076
_refine_ls_R_factor_all 0.0469
_refine_ls_R_factor_gt 0.0438
_refine_ls_shift/su_max 0.001
_refine_ls_shift/su_mean 0.000
_refine_ls_structure_factor_coef Fsqd
_refine_ls_weighting_details 'calc w=1/[\s^2^(Fo^2^)+(0.0444P)^2^+0.2649P] where P=(Fo^2^+2Fc^2^)/3'
_refine_ls_weighting_scheme calc
_refine_ls_wR_factor_gt 0.1057
_refine_ls_wR_factor_ref 0.1081
_reflns_number_gt 3332
_reflns_number_total 3540
_reflns_threshold_expression >2sigma(I)
_cod_data_source_file ol4007713_si_002.cif
_cod_data_source_block a
_cod_original_sg_symbol_H-M P-1
_cod_database_code 1512032

loop_
_symmetry_equiv_pos_as_xyz
'x, y, z'
'-x, -y, -z'

loop_
_atom_site_label
_atom_site_type_symbol
_atom_site_fract_x
_atom_site_fract_y
_atom_site_fract_z
_atom_site_U_iso_or_equiv
_atom_site_adp_type
_atom_site_occupancy
_atom_site_symmetry_multiplicity
_atom_site_calc_flag
_atom_site_refinement_flags
O1 O 0.56563(13) 0.32211(11) 0.77824(6) 0.0239(2) Uani 1 1 d .
O2 O 0.09373(15) 0.26438(12) 0.95034(6) 0.0294(2) Uani 1 1 d .
O3 O 0.31433(14) 0.46953(11) 0.88753(6) 0.0247(2) Uani 1 1 d .
N1 N 0.05954(18) 0.32104(18) 0.67835(9) 0.0347(3) Uani 1 1 d .
N2 N -0.03441(17) 0.34440(13) 0.60724(8) 0.0246(2) Uani 1 1 d .
N3 N -0.14292(19) 0.35758(16) 0.54570(9) 0.0334(3) Uani 1 1 d .
N4 N 0.22932(16) 0.19897(12) 0.81941(7) 0.0198(2) Uani 1 1 d .
C1 C 0.11348(18) 0.02424(14) 0.80243(8) 0.0193(2) Uani 1 1 d .
C2 C -0.0300(2) -0.07064(15) 0.85315(9) 0.0235(3) Uani 1 1 d .
H2 H -0.0632 -0.0202 0.9084 0.028 Uiso 1 1 calc R
C3 C -0.1235(2) -0.24230(16) 0.82026(10) 0.0266(3) Uani 1 1 d .
H3 H -0.2225 -0.3096 0.8537 0.032 Uiso 1 1 calc R
C4 C -0.0753(2) -0.31704(16) 0.73975(10) 0.0287(3) Uani 1 1 d .
H4 H -0.1422 -0.4340 0.7183 0.034 Uiso 1 1 calc R
C5 C 0.0707(2) -0.22099(16) 0.69034(9) 0.0267(3) Uani 1 1 d .
H5 H 0.1054 -0.2720 0.6356 0.032 Uiso 1 1 calc R
C6 C 0.16474(19) -0.05020(15) 0.72185(8) 0.0205(2) Uani 1 1 d .
C7 C 0.33058(19) 0.07652(15) 0.68242(8) 0.0210(3) Uani 1 1 d .
C8 C 0.5479(2) 0.05404(17) 0.70694(10) 0.0283(3) Uani 1 1 d .
H8B H 0.5352 -0.0628 0.7205 0.034 Uiso 1 1 calc R
H8A H 0.6309 0.0789 0.6551 0.034 Uiso 1 1 calc R
C9 C 0.6437(2) 0.18191(18) 0.79302(10) 0.0286(3) Uani 1 1 d .
H9B H 0.6011 0.1338 0.8503 0.034 Uiso 1 1 calc R
H9A H 0.7964 0.2183 0.7986 0.034 Uiso 1 1 calc R
C10 C 0.35482(18) 0.24989(15) 0.74308(8) 0.0192(2) Uani 1 1 d .
C11 C 0.28935(19) 0.37914(16) 0.68881(9) 0.0231(3) Uani 1 1 d .
H11 H 0.3429 0.4935 0.7271 0.028 Uiso 1 1 calc R
C12 C 0.3732(2) 0.38905(16) 0.59544(9) 0.0257(3) Uani 1 1 d .
H12A H 0.3200 0.4672 0.5602 0.031 Uiso 1 1 calc R
H12B H 0.5258 0.4354 0.6069 0.031 Uiso 1 1 calc R
C13 C 0.3109(2) 0.21777(18) 0.53843(9) 0.0304(3) Uani 1 1 d .
H13 H 0.2892 0.2094 0.4721 0.036 Uiso 1 1 calc R
C14 C 0.2854(2) 0.07772(17) 0.57852(9) 0.0295(3) Uani 1 1 d .
H14 H 0.2358 -0.0283 0.5395 0.035 Uiso 1 1 calc R
C15 C 0.20281(18) 0.30827(15) 0.89122(8) 0.0202(2) Uani 1 1 d .
C16 C 0.2735(2) 0.59395(16) 0.95482(9) 0.0263(3) Uani 1 1 d .
H16B H 0.3163 0.5767 1.0195 0.032 Uiso 1 1 calc R
H16A H 0.1242 0.5821 0.9473 0.032 Uiso 1 1 calc R
C17 C 0.3961(2) 0.76663(17) 0.93547(10) 0.0314(3) Uani 1 1 d .
H17C H 0.3626 0.8540 0.9752 0.047 Uiso 1 1 calc R
H17A H 0.3618 0.7779 0.8696 0.047 Uiso 1 1 calc R
H17B H 0.5439 0.7807 0.9490 0.047 Uiso 1 1 calc R

loop_
_atom_site_aniso_label
_atom_site_aniso_U_11
_atom_site_aniso_U_22
_atom_site_aniso_U_33
_atom_site_aniso_U_23
_atom_site_aniso_U_13
_atom_site_aniso_U_12
O1 0.0188(4) 0.0231(4) 0.0272(5) 0.0029(3) 0.0018(4) 0.0031(3)
O2 0.0376(5) 0.0263(5) 0.0242(5) 0.0026(4) 0.0132(4) 0.0069(4)
O3 0.0288(5) 0.0187(4) 0.0252(5) -0.0009(3) 0.0078(4) 0.0050(3)
N1 0.0249(6) 0.0550(8) 0.0341(6) 0.0248(6) 0.0116(5) 0.0193(6)
N2 0.0250(5) 0.0248(5) 0.0272(6) 0.0064(4) 0.0099(5) 0.0096(4)
N3 0.0287(6) 0.0415(7) 0.0302(6) 0.0081(5) 0.0027(5) 0.0103(5)
N4 0.0223(5) 0.0182(5) 0.0186(5) 0.0035(4) 0.0056(4) 0.0047(4)
C1 0.0192(5) 0.0181(5) 0.0201(6) 0.0031(4) 0.0015(4) 0.0053(4)
C2 0.0251(6) 0.0220(6) 0.0243(6) 0.0051(5) 0.0073(5) 0.0068(5)
C3 0.0246(6) 0.0231(6) 0.0315(7) 0.0084(5) 0.0096(5) 0.0033(5)
C4 0.0295(7) 0.0197(6) 0.0329(7) 0.0015(5) 0.0060(6) 0.0015(5)
C5 0.0302(7) 0.0218(6) 0.0257(6) -0.0010(5) 0.0064(5) 0.0050(5)
C6 0.0204(6) 0.0199(5) 0.0206(6) 0.0036(4) 0.0031(5) 0.0050(4)
C7 0.0228(6) 0.0186(5) 0.0209(6) 0.0024(4) 0.0052(5) 0.0047(4)
C8 0.0254(6) 0.0264(6) 0.0371(7) 0.0071(5) 0.0118(6) 0.0108(5)
C9 0.0231(6) 0.0354(7) 0.0306(7) 0.0100(5) 0.0040(5) 0.0123(5)
C10 0.0177(5) 0.0200(5) 0.0194(5) 0.0040(4) 0.0047(4) 0.0042(4)
C11 0.0235(6) 0.0233(6) 0.0252(6) 0.0083(5) 0.0072(5) 0.0084(5)
C12 0.0251(6) 0.0286(6) 0.0263(6) 0.0120(5) 0.0082(5) 0.0086(5)
C13 0.0330(7) 0.0378(7) 0.0195(6) 0.0068(5) 0.0064(5) 0.0079(6)
C14 0.0369(7) 0.0274(6) 0.0207(6) 0.0004(5) 0.0080(5) 0.0038(5)
C15 0.0202(6) 0.0210(6) 0.0193(6) 0.0031(4) 0.0012(5) 0.0066(4)
C16 0.0327(7) 0.0218(6) 0.0248(6) -0.0011(5) 0.0067(5) 0.0095(5)
C17 0.0374(8) 0.0218(6) 0.0336(7) 0.0000(5) 0.0059(6) 0.0081(5)

loop_
_atom_type_symbol
_atom_type_description
_atom_type_scat_dispersion_real
_atom_type_scat_dispersion_imag
_atom_type_scat_source
C C 0.0033 0.0016 'International Tables Vol C Tables 4.2.6.8 and 6.1.1.4'
H H 0.0000 0.0000 'International Tables Vol C Tables 4.2.6.8 and 6.1.1.4'
N N 0.0061 0.0033 'International Tables Vol C Tables 4.2.6.8 and 6.1.1.4'
O O 0.0106 0.0060 'International Tables Vol C Tables 4.2.6.8 and 6.1.1.4'

loop_
_geom_angle_atom_site_label_1
_geom_angle_atom_site_label_2
_geom_angle_atom_site_label_3
_geom_angle
C10 O1 C9 106.21(9)
C15 O3 C16 114.13(10)
N2 N1 C11 117.85(11)
N3 N2 N1 171.66(13)
C15 N4 C1 122.59(10)
C15 N4 C10 125.56(10)
C1 N4 C10 111.27(10)
C2 C1 C6 121.18(11)
C2 C1 N4 129.54(11)
C6 C1 N4 109.27(11)
C1 C2 C3 117.80(12)
C1 C2 H2 121.1
C3 C2 H2 121.1
C4 C3 C2 121.46(12)
C4 C3 H3 119.3
C2 C3 H3 119.3
C3 C4 C5 120.12(12)
C3 C4 H4 119.9
C5 C4 H4 119.9
C6 C5 C4 119.21(12)
C6 C5 H5 120.4
C4 C5 H5 120.4
C5 C6 C1 120.22(12)
C5 C6 C7 128.71(12)
C1 C6 C7 111.03(11)
C6 C7 C14 114.05(11)
C6 C7 C8 112.16(10)
C14 C7 C8 109.84(11)
C6 C7 C10 103.79(10)
C14 C7 C10 114.23(10)
C8 C7 C10 102.06(10)
C9 C8 C7 103.60(10)
C9 C8 H8B 111.0
C7 C8 H8B 111.0
C9 C8 H8A 111.0
C7 C8 H8A 111.0
H8B C8 H8A 109.0
O1 C9 C8 104.15(10)
O1 C9 H9B 110.9
C8 C9 H9B 110.9
O1 C9 H9A 110.9
C8 C9 H9A 110.9
H9B C9 H9A 108.9
O1 C10 N4 111.26(10)
O1 C10 C11 107.46(10)
N4 C10 C11 112.87(10)
O1 C10 C7 107.03(10)
N4 C10 C7 103.69(9)
C11 C10 C7 114.42(10)
N1 C11 C12 113.10(11)
N1 C11 C10 104.86(10)
C12 C11 C10 111.38(10)
N1 C11 H11 109.1
C12 C11 H11 109.1
C10 C11 H11 109.1
C13 C12 C11 111.19(11)
C13 C12 H12A 109.4
C11 C12 H12A 109.4
C13 C12 H12B 109.4
C11 C12 H12B 109.4
H12A C12 H12B 108.0
C14 C13 C12 121.34(12)
C14 C13 H13 119.3
C12 C13 H13 119.3
C13 C14 C7 123.92(12)
C13 C14 H14 118.0
C7 C14 H14 118.0
O2 C15 O3 124.12(12)
O2 C15 N4 124.29(11)
O3 C15 N4 111.59(11)
O3 C16 C17 106.97(11)
O3 C16 H16B 110.3
C17 C16 H16B 110.3
O3 C16 H16A 110.3
C17 C16 H16A 110.3
H16B C16 H16A 108.6
C16 C17 H17C 109.5
C16 C17 H17A 109.5
H17C C17 H17A 109.5
C16 C17 H17B 109.5
H17C C17 H17B 109.5
H17A C17 H17B 109.5

loop_
_geom_bond_atom_site_label_1
_geom_bond_atom_site_label_2
_geom_bond_distance
O1 C10 1.4062(15)
O1 C9 1.4440(16)
O2 C15 1.2071(16)
O3 C15 1.3418(15)
O3 C16 1.4635(15)
N1 N2 1.2198(16)
N1 C11 1.4888(17)
N2 N3 1.1350(16)
N4 C15 1.3801(16)
N4 C1 1.4181(15)
N4 C10 1.4880(16)
C1 C2 1.3889(18)
C1 C6 1.3970(17)
C2 C3 1.3939(18)
C2 H2 0.9500
C3 C4 1.3875(19)
C3 H3 0.9500
C4 C5 1.3909(19)
C4 H4 0.9500
C5 C6 1.3843(18)
C5 H5 0.9500
C6 C7 1.5054(17)
C7 C14 1.5078(18)
C7 C8 1.5622(18)
C7 C10 1.5721(17)
C8 C9 1.512(2)
C8 H8B 0.9900
C8 H8A 0.9900
C9 H9B 0.9900
C9 H9A 0.9900
C10 C11 1.5322(17)
C11 C12 1.5249(18)
C11 H11 1.0000
C12 C13 1.497(2)
C12 H12A 0.9900
C12 H12B 0.9900
C13 C14 1.324(2)
C13 H13 0.9500
C14 H14 0.9500
C16 C17 1.5024(19)
C16 H16B 0.9900
C16 H16A 0.9900
C17 H17C 0.9800
C17 H17A 0.9800
C17 H17B 0.9800

loop_
_geom_torsion_atom_site_label_1
_geom_torsion_atom_site_label_2
_geom_torsion_atom_site_label_3
_geom_torsion_atom_site_label_4
_geom_torsion
C11 N1 N2 N3 -178.1(9)
C15 N4 C1 C2 -4.42(19)
C10 N4 C1 C2 -176.12(12)
C15 N4 C1 C6 176.05(10)
C10 N4 C1 C6 4.35(13)
C6 C1 C2 C3 -0.90(18)
N4 C1 C2 C3 179.62(12)
C1 C2 C3 C4 0.2(2)
C2 C3 C4 C5 0.6(2)
C3 C4 C5 C6 -0.8(2)
C4 C5 C6 C1 0.12(19)
C4 C5 C6 C7 177.68(12)
C2 C1 C6 C5 0.75(18)
N4 C1 C6 C5 -179.67(11)
C2 C1 C6 C7 -177.22(11)
N4 C1 C6 C7 2.36(14)
C5 C6 C7 C14 49.80(18)
C1 C6 C7 C14 -132.45(12)
C5 C6 C7 C8 -75.87(16)
C1 C6 C7 C8 101.88(12)
C5 C6 C7 C10 174.72(12)
C1 C6 C7 C10 -7.53(13)
C6 C7 C8 C9 -95.94(12)
C14 C7 C8 C9 136.13(11)
C10 C7 C8 C9 14.57(12)
C10 O1 C9 C8 42.88(13)
C7 C8 C9 O1 -34.46(13)
C9 O1 C10 N4 79.62(12)
C9 O1 C10 C11 -156.35(10)
C9 O1 C10 C7 -33.01(12)
C15 N4 C10 O1 65.16(14)
C1 N4 C10 O1 -123.44(10)
C15 N4 C10 C11 -55.74(15)
C1 N4 C10 C11 115.65(11)
C15 N4 C10 C7 179.88(11)
C1 N4 C10 C7 -8.72(12)
C6 C7 C10 O1 127.11(10)
C14 C7 C10 O1 -108.09(12)
C8 C7 C10 O1 10.39(12)
C6 C7 C10 N4 9.41(11)
C14 C7 C10 N4 134.21(11)
C8 C7 C10 N4 -107.32(10)
C6 C7 C10 C11 -113.95(11)
C14 C7 C10 C11 10.84(15)
C8 C7 C10 C11 129.32(11)
N2 N1 C11 C12 -25.03(17)
N2 N1 C11 C10 -146.58(13)
O1 C10 C11 N1 -163.51(10)
N4 C10 C11 N1 -40.46(13)
C7 C10 C11 N1 77.81(13)
O1 C10 C11 C12 73.83(13)
N4 C10 C11 C12 -163.12(10)
C7 C10 C11 C12 -44.85(14)
N1 C11 C12 C13 -62.79(14)
C10 C11 C12 C13 55.01(14)
C11 C12 C13 C14 -31.40(19)
C12 C13 C14 C7 -4.7(2)
C6 C7 C14 C13 134.46(15)
C8 C7 C14 C13 -98.66(16)
C10 C7 C14 C13 15.3(2)
C16 O3 C15 O2 -7.46(17)
C16 O3 C15 N4 172.89(10)
C1 N4 C15 O2 6.54(19)
C10 N4 C15 O2 177.02(11)
C1 N4 C15 O3 -173.80(10)
C10 N4 C15 O3 -3.33(16)
C15 O3 C16 C17 -175.17(11)
